data_7033139
loop_
_publ_author_name
'Adiraju, Venkata A. K.'
'Yousufuddin, Muhammed'
'Rasika Dias, H. V.'

_publ_section_title
;
 Copper(i), silver(i) and gold(i) complexes of N-heterocyclic
 carbene-phosphinidene.
;
_journal_issue 10
_journal_name_full 'Dalton transactions (Cambridge, England : 2003)'
_journal_page_first 4449
_journal_page_last 4454
_journal_paper_doi 10.1039/c4dt03285c
_journal_volume 44
_journal_year 2015
_chemical_formula_moiety 'C108 H116 Cl8 Cu8 N8 P4, 2(C H2 Cl2)'
_chemical_formula_sum 'C110 H120 Cl12 Cu8 N8 P4'
_chemical_formula_weight 2611.73
_space_group_crystal_system monoclinic
_space_group_IT_number 14
_space_group_name_Hall '-P 2yn'
_space_group_name_H-M_alt 'P 1 21/n 1'
_symmetry_space_group_name_Hall '-P 2yn'
_symmetry_space_group_name_H-M 'P 1 21/n 1'
_atom_sites_solution_hydrogens geom
_audit_creation_method SHELXL-2014/6
_cell_angle_alpha 90
_cell_angle_beta 94.917(2)
_cell_angle_gamma 90
_cell_formula_units_Z 2
_cell_length_a 17.8559(14)
_cell_length_b 16.5326(13)
_cell_length_c 19.4749(15)
_cell_measurement_reflns_used 9891
_cell_measurement_temperature 100(2)
_cell_measurement_theta_max 36.41
_cell_measurement_theta_min 2.88
_cell_volume 5727.9(8)
_computing_cell_refinement 'Bruker SAINT'
_computing_data_collection 'Bruker APEX2'
_computing_data_reduction 'Bruker SAINT'
_computing_molecular_graphics 'Bruker SHELXTL'
_computing_publication_material 'Bruker SHELXTL'
_computing_structure_refinement 'SHELXL-2014/6 (Sheldrick, 2014)'
_computing_structure_solution 'SHELXS-97 (Sheldrick 2008)'
_diffrn_ambient_temperature 100(2)
_diffrn_measured_fraction_theta_full 0.998
_diffrn_measured_fraction_theta_max 0.999
_diffrn_measurement_device_type 'Bruker D8 Quest'
_diffrn_measurement_method '\f and \w scans'
_diffrn_radiation_type MoK\a
_diffrn_radiation_wavelength 0.71073
_diffrn_reflns_av_R_equivalents 0.0500
_diffrn_reflns_av_unetI/netI 0.0371
_diffrn_reflns_Laue_measured_fraction_full 0.998
_diffrn_reflns_Laue_measured_fraction_max 0.999
_diffrn_reflns_limit_h_max 23
_diffrn_reflns_limit_h_min -23
_diffrn_reflns_limit_k_max 22
_diffrn_reflns_limit_k_min -22
_diffrn_reflns_limit_l_max 25
_diffrn_reflns_limit_l_min -25
_diffrn_reflns_number 74308
_diffrn_reflns_point_group_measured_fraction_full 0.998
_diffrn_reflns_point_group_measured_fraction_max 0.999
_diffrn_reflns_theta_full 25.000
_diffrn_reflns_theta_max 28.281
_diffrn_reflns_theta_min 2.717
_exptl_absorpt_coefficient_mu 1.841
_exptl_absorpt_correction_T_max 0.932
_exptl_absorpt_correction_T_min 0.835
_exptl_absorpt_correction_type numerical
_exptl_absorpt_process_details SADABS
_exptl_crystal_colour colourless
_exptl_crystal_density_diffrn 1.514
_exptl_crystal_description prism
_exptl_crystal_F_000 2664
_exptl_crystal_size_max 0.247
_exptl_crystal_size_mid 0.147
_exptl_crystal_size_min 0.146
_refine_diff_density_max 0.963
_refine_diff_density_min -0.604
_refine_diff_density_rms 0.098
_refine_ls_extinction_method none
_refine_ls_goodness_of_fit_ref 1.036
_refine_ls_hydrogen_treatment constr
_refine_ls_matrix_type full
_refine_ls_number_parameters 652
_refine_ls_number_reflns 14193
_refine_ls_number_restraints 0
_refine_ls_restrained_S_all 1.036
_refine_ls_R_factor_all 0.0557
_refine_ls_R_factor_gt 0.0375
_refine_ls_shift/su_max 0.001
_refine_ls_shift/su_mean 0.000
_refine_ls_structure_factor_coef Fsqd
_refine_ls_weighting_details 'w=1/[\s^2^(Fo^2^)+(0.0700P)^2^] where P=(Fo^2^+2Fc^2^)/3'
_refine_ls_weighting_scheme calc
_refine_ls_wR_factor_gt 0.0983
_refine_ls_wR_factor_ref 0.1099
_reflns_Friedel_coverage 0.000
_reflns_number_gt 11224
_reflns_number_total 14193
_reflns_threshold_expression 'I > 2\s(I)'
_cod_data_source_file c4dt03285c1.cif
_cod_data_source_block rad164_0m_a
_cod_depositor_comments 'Adding full bibliography for 7033139--7033142.cif.'
_cod_database_code 7033139
_shelx_space_group_comment
; 
The symmetry employed for this shelxl refinement is uniquely defined 
by the following loop, which should always be used as a source of 
symmetry information in preference to the above space-group names. 
They are only intended as comments. 
;
_shelx_estimated_absorpt_t_min 0.659
_shelx_estimated_absorpt_t_max 0.775
_shelxl_version_number 2014/6

loop_
_space_group_symop_operation_xyz
'x, y, z'
'-x+1/2, y+1/2, -z+1/2'
'-x, -y, -z'
'x-1/2, -y-1/2, z-1/2'

loop_
_atom_site_label
_atom_site_type_symbol
_atom_site_fract_x
_atom_site_fract_y
_atom_site_fract_z
_atom_site_U_iso_or_equiv
_atom_site_adp_type
_atom_site_occupancy
_atom_site_site_symmetry_order
_atom_site_calc_flag
_atom_site_refinement_flags_posn
_atom_site_refinement_flags_adp
Cu1 Cu 0.47171(2) 0.42169(2) 0.67550(2) 0.01540(8) Uani 1 1 d . .
Cu2 Cu 0.43942(2) 0.61987(2) 0.77157(2) 0.01552(8) Uani 1 1 d . .
Cu3 Cu 0.50423(2) 0.79349(2) 0.80930(2) 0.01533(8) Uani 1 1 d . .
Cu4 Cu 0.52146(2) 0.96415(2) 0.93188(2) 0.01478(8) Uani 1 1 d . .
Cl1 Cl 0.54154(4) 0.34211(4) 0.62356(3) 0.02175(14) Uani 1 1 d . .
Cl2 Cl 0.46231(4) 0.68964(4) 0.87478(3) 0.01964(14) Uani 1 1 d . .
Cl3 Cl 0.45641(4) 0.73164(4) 0.70338(3) 0.01752(13) Uani 1 1 d . .
Cl4 Cl 0.55370(4) 0.92553(4) 1.04370(3) 0.02056(14) Uani 1 1 d . .
P1 P 0.41247(3) 0.49155(4) 0.74905(3) 0.01099(13) Uani 1 1 d . .
P2 P 0.54376(3) 0.91821(4) 0.82997(3) 0.00932(12) Uani 1 1 d . .
N1 N 0.28526(12) 0.47407(13) 0.65142(11) 0.0155(4) Uani 1 1 d . .
N2 N 0.25209(12) 0.49220(14) 0.75440(11) 0.0166(5) Uani 1 1 d . .
N3 N 0.69181(12) 0.98926(12) 0.82566(11) 0.0132(4) Uani 1 1 d . .
N4 N 0.69313(11) 0.85920(12) 0.83182(11) 0.0129(4) Uani 1 1 d . .
C1 C 0.31265(14) 0.48363(15) 0.71808(13) 0.0123(5) Uani 1 1 d . .
C2 C 0.20733(15) 0.47702(19) 0.64654(16) 0.0250(6) Uani 1 1 d . .
H2 H 0.1747 0.4721 0.6056 0.030 Uiso 1 1 calc R U
C3 C 0.18672(16) 0.48813(19) 0.71071(15) 0.0252(6) Uani 1 1 d . .
H3 H 0.1368 0.4924 0.7236 0.030 Uiso 1 1 calc R U
C4 C 0.32754(14) 0.45916(16) 0.59273(13) 0.0150(5) Uani 1 1 d . .
C5 C 0.35039(14) 0.52479(16) 0.55466(13) 0.0164(5) Uani 1 1 d . .
C6 C 0.38761(15) 0.50750(18) 0.49655(14) 0.0207(6) Uani 1 1 d . .
H6 H 0.4048 0.5509 0.4700 0.025 Uiso 1 1 calc R U
C7 C 0.40048(15) 0.42812(18) 0.47609(14) 0.0198(6) Uani 1 1 d . .
C8 C 0.37451(15) 0.36479(17) 0.51474(14) 0.0199(6) Uani 1 1 d . .
H8 H 0.3818 0.3106 0.5004 0.024 Uiso 1 1 calc R U
C9 C 0.33831(15) 0.37900(16) 0.57350(14) 0.0181(5) Uani 1 1 d . .
C10 C 0.33560(18) 0.61022(17) 0.57553(15) 0.0247(6) Uani 1 1 d . .
H10A H 0.3657 0.6226 0.6187 0.037 Uiso 1 1 calc R U
H10B H 0.2821 0.6166 0.5822 0.037 Uiso 1 1 calc R U
H10C H 0.3493 0.6473 0.5394 0.037 Uiso 1 1 calc R U
C11 C 0.44320(17) 0.4109(2) 0.41394(15) 0.0284(7) Uani 1 1 d . .
H11A H 0.4970 0.4062 0.4284 0.043 Uiso 1 1 calc R U
H11B H 0.4352 0.4551 0.3806 0.043 Uiso 1 1 calc R U
H11C H 0.4252 0.3601 0.3925 0.043 Uiso 1 1 calc R U
C12 C 0.31071(18) 0.30928(17) 0.61510(16) 0.0271(7) Uani 1 1 d . .
H12A H 0.2557 0.3077 0.6098 0.041 Uiso 1 1 calc R U
H12B H 0.3278 0.3167 0.6638 0.041 Uiso 1 1 calc R U
H12C H 0.3308 0.2584 0.5986 0.041 Uiso 1 1 calc R U
C13 C 0.25342(14) 0.51197(18) 0.82655(14) 0.0181(5) Uani 1 1 d . .
C14 C 0.26565(15) 0.59232(18) 0.84570(14) 0.0214(6) Uani 1 1 d . .
C15 C 0.26824(17) 0.6108(2) 0.91557(16) 0.0276(7) Uani 1 1 d . .
H15 H 0.2790 0.6647 0.9303 0.033 Uiso 1 1 calc R U
C16 C 0.25534(18) 0.5520(2) 0.96414(16) 0.0319(7) Uani 1 1 d . .
C17 C 0.24110(17) 0.4740(2) 0.94277(16) 0.0324(7) Uani 1 1 d . .
H17 H 0.2319 0.4342 0.9762 0.039 Uiso 1 1 calc R U
C18 C 0.23965(15) 0.45093(19) 0.87321(15) 0.0239(6) Uani 1 1 d . .
C19 C 0.27042(17) 0.65839(17) 0.79276(16) 0.0248(6) Uani 1 1 d . .
H19A H 0.2197 0.6770 0.7772 0.037 Uiso 1 1 calc R U
H19B H 0.2950 0.6374 0.7534 0.037 Uiso 1 1 calc R U
H19C H 0.2997 0.7038 0.8134 0.037 Uiso 1 1 calc R U
C20 C 0.2563(3) 0.5755(3) 1.03909(18) 0.0565(12) Uani 1 1 d . .
H20A H 0.2304 0.5339 1.0641 0.085 Uiso 1 1 calc R U
H20B H 0.2307 0.6275 1.0430 0.085 Uiso 1 1 calc R U
H20C H 0.3084 0.5802 1.0589 0.085 Uiso 1 1 calc R U
C21 C 0.22215(18) 0.3655(2) 0.85047(18) 0.0327(7) Uani 1 1 d . .
H21A H 0.1713 0.3632 0.8272 0.049 Uiso 1 1 calc R U
H21B H 0.2253 0.3298 0.8908 0.049 Uiso 1 1 calc R U
H21C H 0.2585 0.3479 0.8186 0.049 Uiso 1 1 calc R U
C22 C 0.41878(14) 0.42647(15) 0.82625(13) 0.0133(5) Uani 1 1 d . .
C23 C 0.43692(15) 0.45955(17) 0.89160(13) 0.0179(5) Uani 1 1 d . .
H23 H 0.4393 0.5166 0.8973 0.022 Uiso 1 1 calc R U
C24 C 0.45153(17) 0.40875(19) 0.94844(15) 0.0254(6) Uani 1 1 d . .
H24 H 0.4643 0.4316 0.9927 0.030 Uiso 1 1 calc R U
C25 C 0.44761(16) 0.32549(19) 0.94119(15) 0.0256(6) Uani 1 1 d . .
H25 H 0.4585 0.2914 0.9800 0.031 Uiso 1 1 calc R U
C26 C 0.42769(17) 0.29249(17) 0.87714(16) 0.0251(6) Uani 1 1 d . .
H26 H 0.4231 0.2355 0.8722 0.030 Uiso 1 1 calc R U
C27 C 0.41434(15) 0.34228(16) 0.81991(14) 0.0199(6) Uani 1 1 d . .
H27 H 0.4020 0.3188 0.7759 0.024 Uiso 1 1 calc R U
C28 C 0.64615(13) 0.92347(14) 0.82646(12) 0.0105(5) Uani 1 1 d . .
C29 C 0.76638(14) 0.96510(16) 0.83058(15) 0.0200(6) Uani 1 1 d . .
H29 H 0.8090 0.9995 0.8311 0.024 Uiso 1 1 calc R U
C30 C 0.76724(15) 0.88417(16) 0.83445(15) 0.0198(6) Uani 1 1 d . .
H30 H 0.8105 0.8504 0.8383 0.024 Uiso 1 1 calc R U
C31 C 0.67004(14) 1.07367(14) 0.82248(14) 0.0138(5) Uani 1 1 d . .
C32 C 0.66255(14) 1.11383(15) 0.88462(14) 0.0163(5) Uani 1 1 d . .
C33 C 0.64268(15) 1.19516(16) 0.88071(14) 0.0187(5) Uani 1 1 d . .
H33 H 0.6359 1.2238 0.9220 0.022 Uiso 1 1 calc R U
C34 C 0.63247(15) 1.23557(15) 0.81805(15) 0.0184(5) Uani 1 1 d . .
C35 C 0.64167(14) 1.19319(15) 0.75727(14) 0.0173(5) Uani 1 1 d . .
H35 H 0.6348 1.2207 0.7143 0.021 Uiso 1 1 calc R U
C36 C 0.66073(14) 1.11119(15) 0.75836(13) 0.0147(5) Uani 1 1 d . .
C37 C 0.67754(17) 1.07208(17) 0.95373(14) 0.0220(6) Uani 1 1 d . .
H37A H 0.7317 1.0630 0.9632 0.033 Uiso 1 1 calc R U
H37B H 0.6512 1.0200 0.9527 0.033 Uiso 1 1 calc R U
H37C H 0.6594 1.1062 0.9900 0.033 Uiso 1 1 calc R U
C38 C 0.61389(17) 1.32460(17) 0.81551(16) 0.0255(6) Uani 1 1 d . .
H38A H 0.5888 1.3395 0.8565 0.038 Uiso 1 1 calc R U
H38B H 0.5805 1.3361 0.7741 0.038 Uiso 1 1 calc R U
H38C H 0.6603 1.3560 0.8143 0.038 Uiso 1 1 calc R U
C39 C 0.66724(16) 1.06668(17) 0.69173(14) 0.0207(6) Uani 1 1 d . .
H39A H 0.6897 1.0134 0.7015 0.031 Uiso 1 1 calc R U
H39B H 0.6991 1.0976 0.6627 0.031 Uiso 1 1 calc R U
H39C H 0.6172 1.0601 0.6676 0.031 Uiso 1 1 calc R U
C40 C 0.67225(13) 0.77446(14) 0.83061(13) 0.0129(5) Uani 1 1 d . .
C41 C 0.67254(14) 0.73409(15) 0.89388(14) 0.0155(5) Uani 1 1 d . .
C42 C 0.65464(15) 0.65213(16) 0.89095(15) 0.0194(6) Uani 1 1 d . .
H42 H 0.6536 0.6226 0.9327 0.023 Uiso 1 1 calc R U
C43 C 0.63830(15) 0.61241(15) 0.82858(16) 0.0204(6) Uani 1 1 d . .
C44 C 0.64100(14) 0.65551(16) 0.76752(15) 0.0200(6) Uani 1 1 d . .
H44 H 0.6305 0.6281 0.7249 0.024 Uiso 1 1 calc R U
C45 C 0.65869(14) 0.73756(16) 0.76686(14) 0.0162(5) Uani 1 1 d . .
C46 C 0.68917(18) 0.77766(18) 0.96101(15) 0.0258(6) Uani 1 1 d . .
H46A H 0.6892 0.7389 0.9991 0.039 Uiso 1 1 calc R U
H46B H 0.6506 0.8189 0.9661 0.039 Uiso 1 1 calc R U
H46C H 0.7386 0.8036 0.9617 0.039 Uiso 1 1 calc R U
C47 C 0.61838(18) 0.52361(17) 0.82614(19) 0.0312(7) Uani 1 1 d . .
H47A H 0.6645 0.4914 0.8265 0.047 Uiso 1 1 calc R U
H47B H 0.5862 0.5122 0.7839 0.047 Uiso 1 1 calc R U
H47C H 0.5916 0.5097 0.8664 0.047 Uiso 1 1 calc R U
C48 C 0.66216(16) 0.78214(17) 0.69993(14) 0.0225(6) Uani 1 1 d . .
H48A H 0.6127 0.8051 0.6856 0.034 Uiso 1 1 calc R U
H48B H 0.6768 0.7446 0.6645 0.034 Uiso 1 1 calc R U
H48C H 0.6993 0.8258 0.7061 0.034 Uiso 1 1 calc R U
C49 C 0.50825(13) 0.98803(15) 0.76091(12) 0.0110(5) Uani 1 1 d . .
C50 C 0.49264(14) 1.06915(15) 0.77503(14) 0.0144(5) Uani 1 1 d . .
H50 H 0.5041 1.0900 0.8202 0.017 Uiso 1 1 calc R U
C51 C 0.46034(15) 1.11945(16) 0.72318(14) 0.0187(5) Uani 1 1 d . .
H51 H 0.4505 1.1745 0.7330 0.022 Uiso 1 1 calc R U
C52 C 0.44242(16) 1.08939(18) 0.65718(15) 0.0232(6) Uani 1 1 d . .
H52 H 0.4205 1.1238 0.6219 0.028 Uiso 1 1 calc R U
C53 C 0.45667(16) 1.00907(18) 0.64297(14) 0.0215(6) Uani 1 1 d . .
H53 H 0.4442 0.9885 0.5979 0.026 Uiso 1 1 calc R U
C54 C 0.48920(14) 0.95814(16) 0.69439(13) 0.0162(5) Uani 1 1 d . .
H54 H 0.4985 0.9030 0.6842 0.019 Uiso 1 1 calc R U
Cl5 Cl 0.44754(6) 0.14778(6) 0.46861(5) 0.0500(2) Uani 1 1 d . .
Cl6 Cl 0.60643(7) 0.16175(9) 0.51921(7) 0.0781(4) Uani 1 1 d . .
C55 C 0.5279(2) 0.2106(2) 0.47787(18) 0.0417(9) Uani 1 1 d . .
H55A H 0.5401 0.2288 0.4317 0.050 Uiso 1 1 calc R U
H55B H 0.5163 0.2592 0.5047 0.050 Uiso 1 1 calc R U

loop_
_atom_site_aniso_label
_atom_site_aniso_U_11
_atom_site_aniso_U_22
_atom_site_aniso_U_33
_atom_site_aniso_U_23
_atom_site_aniso_U_13
_atom_site_aniso_U_12
Cu1 0.01373(16) 0.01792(16) 0.01482(16) -0.00022(12) 0.00278(12) 0.00081(12)
Cu2 0.01651(16) 0.01052(15) 0.01910(17) 0.00088(12) -0.00096(12) -0.00238(12)
Cu3 0.01557(16) 0.00884(15) 0.02122(18) -0.00035(12) -0.00058(12) -0.00313(11)
Cu4 0.01723(16) 0.01554(16) 0.01189(16) -0.00228(12) 0.00308(12) -0.00098(12)
Cl1 0.0167(3) 0.0289(4) 0.0197(3) -0.0038(3) 0.0023(2) 0.0058(3)
Cl2 0.0285(3) 0.0156(3) 0.0145(3) 0.0012(2) -0.0005(2) -0.0084(3)
Cl3 0.0262(3) 0.0130(3) 0.0128(3) 0.0011(2) -0.0020(2) -0.0050(2)
Cl4 0.0295(4) 0.0200(3) 0.0124(3) 0.0013(2) 0.0025(2) 0.0102(3)
P1 0.0107(3) 0.0105(3) 0.0115(3) 0.0010(2) -0.0004(2) -0.0007(2)
P2 0.0096(3) 0.0080(3) 0.0102(3) 0.0000(2) 0.0002(2) -0.0005(2)
N1 0.0130(10) 0.0201(11) 0.0134(11) -0.0007(9) 0.0005(8) 0.0006(8)
N2 0.0115(10) 0.0210(12) 0.0171(12) -0.0025(9) 0.0002(8) -0.0003(9)
N3 0.0120(10) 0.0096(10) 0.0176(11) 0.0026(8) -0.0014(8) -0.0009(8)
N4 0.0125(10) 0.0076(10) 0.0181(11) -0.0008(8) -0.0006(8) 0.0009(8)
C1 0.0140(12) 0.0105(11) 0.0123(12) -0.0006(9) 0.0002(9) 0.0001(9)
C2 0.0111(13) 0.0385(17) 0.0244(15) -0.0034(13) -0.0044(11) 0.0022(12)
C3 0.0125(13) 0.0375(17) 0.0251(16) -0.0014(13) -0.0007(11) 0.0019(12)
C4 0.0121(12) 0.0214(13) 0.0110(12) -0.0040(10) -0.0007(9) 0.0001(10)
C5 0.0153(12) 0.0177(13) 0.0149(13) 0.0001(10) -0.0050(10) -0.0005(10)
C6 0.0204(14) 0.0269(15) 0.0144(13) -0.0001(11) -0.0011(10) -0.0060(11)
C7 0.0129(12) 0.0320(16) 0.0136(13) -0.0045(11) -0.0039(10) -0.0011(11)
C8 0.0186(13) 0.0200(13) 0.0203(14) -0.0074(11) -0.0029(10) 0.0032(11)
C9 0.0163(13) 0.0177(13) 0.0196(14) -0.0015(10) -0.0034(10) 0.0003(10)
C10 0.0355(17) 0.0168(14) 0.0206(15) 0.0015(11) -0.0040(12) -0.0005(12)
C11 0.0234(15) 0.0446(19) 0.0175(15) -0.0092(13) 0.0026(11) -0.0030(13)
C12 0.0353(17) 0.0165(14) 0.0291(17) 0.0004(12) -0.0001(13) -0.0046(12)
C13 0.0108(12) 0.0298(15) 0.0139(13) -0.0012(11) 0.0019(9) 0.0033(10)
C14 0.0164(13) 0.0278(15) 0.0198(14) -0.0023(11) 0.0010(10) 0.0064(11)
C15 0.0234(15) 0.0344(17) 0.0243(16) -0.0084(13) -0.0023(12) 0.0105(13)
C16 0.0267(16) 0.050(2) 0.0185(15) -0.0001(14) 0.0004(12) 0.0085(15)
C17 0.0210(15) 0.056(2) 0.0215(16) 0.0100(15) 0.0061(12) 0.0035(14)
C18 0.0133(13) 0.0350(17) 0.0240(15) 0.0047(12) 0.0056(11) -0.0001(12)
C19 0.0268(15) 0.0202(14) 0.0276(16) -0.0042(12) 0.0028(12) 0.0084(12)
C20 0.069(3) 0.081(3) 0.0183(18) -0.0068(19) -0.0012(17) 0.017(2)
C21 0.0276(16) 0.0348(18) 0.0365(19) 0.0077(14) 0.0077(13) -0.0073(14)
C22 0.0108(11) 0.0156(12) 0.0135(12) 0.0037(9) 0.0007(9) -0.0002(9)
C23 0.0198(13) 0.0191(13) 0.0147(13) 0.0003(10) 0.0001(10) -0.0037(10)
C24 0.0282(16) 0.0335(16) 0.0142(14) 0.0042(12) 0.0004(11) -0.0066(13)
C25 0.0254(15) 0.0295(16) 0.0214(15) 0.0129(12) -0.0006(11) -0.0029(12)
C26 0.0337(17) 0.0154(13) 0.0260(16) 0.0066(11) 0.0009(12) -0.0002(12)
C27 0.0237(14) 0.0157(13) 0.0203(14) 0.0014(10) 0.0024(11) 0.0011(11)
C28 0.0113(11) 0.0088(11) 0.0113(12) 0.0000(9) 0.0005(9) 0.0003(9)
C29 0.0084(12) 0.0182(13) 0.0329(16) 0.0033(11) -0.0018(10) -0.0018(10)
C30 0.0109(12) 0.0178(13) 0.0306(16) -0.0007(11) 0.0006(10) 0.0006(10)
C31 0.0100(11) 0.0081(11) 0.0227(14) 0.0018(10) -0.0016(9) -0.0023(9)
C32 0.0156(12) 0.0135(12) 0.0186(13) 0.0022(10) -0.0043(10) -0.0046(10)
C33 0.0229(14) 0.0137(13) 0.0193(14) 0.0002(10) -0.0005(11) -0.0034(10)
C34 0.0151(13) 0.0108(12) 0.0284(15) 0.0016(10) -0.0022(10) -0.0028(10)
C35 0.0169(13) 0.0129(12) 0.0219(14) 0.0072(10) 0.0006(10) -0.0042(10)
C36 0.0132(12) 0.0130(12) 0.0178(13) 0.0027(10) 0.0003(9) -0.0044(9)
C37 0.0273(15) 0.0213(14) 0.0157(14) 0.0044(11) -0.0078(11) -0.0049(11)
C38 0.0320(16) 0.0135(13) 0.0303(17) 0.0002(12) -0.0017(12) 0.0013(12)
C39 0.0204(14) 0.0223(14) 0.0198(14) 0.0019(11) 0.0049(11) -0.0041(11)
C40 0.0107(11) 0.0075(11) 0.0203(13) 0.0004(9) 0.0012(9) 0.0024(9)
C41 0.0141(12) 0.0129(12) 0.0195(13) 0.0014(10) 0.0024(10) 0.0043(10)
C42 0.0171(13) 0.0143(13) 0.0275(15) 0.0063(11) 0.0053(11) 0.0043(10)
C43 0.0140(13) 0.0084(12) 0.0384(17) 0.0008(11) 0.0002(11) 0.0028(10)
C44 0.0151(13) 0.0145(13) 0.0295(16) -0.0086(11) -0.0031(11) 0.0030(10)
C45 0.0138(12) 0.0151(12) 0.0189(13) -0.0014(10) -0.0029(10) 0.0039(10)
C46 0.0346(17) 0.0244(15) 0.0183(15) 0.0013(12) 0.0024(12) 0.0002(13)
C47 0.0278(16) 0.0108(13) 0.054(2) -0.0002(13) -0.0017(14) -0.0013(12)
C48 0.0256(15) 0.0227(14) 0.0190(14) -0.0013(11) 0.0015(11) 0.0020(11)
C49 0.0072(11) 0.0119(11) 0.0136(12) 0.0014(9) -0.0005(9) -0.0013(9)
C50 0.0108(11) 0.0151(12) 0.0172(13) 0.0002(10) 0.0009(9) -0.0010(9)
C51 0.0178(13) 0.0134(12) 0.0251(15) 0.0048(10) 0.0018(10) 0.0020(10)
C52 0.0206(14) 0.0265(15) 0.0220(15) 0.0110(12) -0.0010(11) 0.0040(11)
C53 0.0208(14) 0.0286(15) 0.0146(14) 0.0023(11) -0.0012(10) 0.0020(11)
C54 0.0157(12) 0.0182(13) 0.0144(13) -0.0003(10) 0.0006(10) 0.0009(10)
Cl5 0.0789(7) 0.0410(5) 0.0306(5) -0.0021(4) 0.0080(4) 0.0065(5)
Cl6 0.0703(8) 0.1025(10) 0.0629(8) 0.0166(7) 0.0142(6) 0.0602(8)
C55 0.059(2) 0.043(2) 0.0219(17) 0.0012(15) 0.0000(15) 0.0206(18)

loop_
_atom_type_symbol
_atom_type_description
_atom_type_scat_dispersion_real
_atom_type_scat_dispersion_imag
_atom_type_scat_source
C C 0.0033 0.0016 'International Tables Vol C Tables 4.2.6.8 and 6.1.1.4'
H H 0.0000 0.0000 'International Tables Vol C Tables 4.2.6.8 and 6.1.1.4'
N N 0.0061 0.0033 'International Tables Vol C Tables 4.2.6.8 and 6.1.1.4'
P P 0.1023 0.0942 'International Tables Vol C Tables 4.2.6.8 and 6.1.1.4'
Cl Cl 0.1484 0.1585 'International Tables Vol C Tables 4.2.6.8 and 6.1.1.4'
Cu Cu 0.3201 1.2651 'International Tables Vol C Tables 4.2.6.8 and 6.1.1.4'

loop_
_geom_angle_atom_site_label_1
_geom_angle_atom_site_label_2
_geom_angle_atom_site_label_3
_geom_angle
_geom_angle_site_symmetry_3
Cl1 Cu1 P1 167.45(3) .
P1 Cu2 Cl3 133.66(3) .
P1 Cu2 Cl2 131.85(3) .
Cl3 Cu2 Cl2 94.49(2) .
P2 Cu3 Cl2 135.28(3) .
P2 Cu3 Cl3 129.92(3) .
Cl2 Cu3 Cl3 92.86(2) .
P2 Cu4 Cl4 135.41(3) .
P2 Cu4 Cl4 127.32(3) 3_677
Cl4 Cu4 Cl4 97.22(2) 3_677
Cu3 Cl2 Cu2 86.12(2) .
Cu2 Cl3 Cu3 84.32(2) .
Cu4 Cl4 Cu4 82.78(2) 3_677
C1 P1 C22 102.46(11) .
C1 P1 Cu1 104.95(8) .
C22 P1 Cu1 103.12(8) .
C1 P1 Cu2 108.79(8) .
C22 P1 Cu2 113.65(9) .
Cu1 P1 Cu2 121.90(3) .
C28 P2 C49 102.97(11) .
C28 P2 Cu4 106.00(8) .
C49 P2 Cu4 111.45(8) .
C28 P2 Cu3 109.97(8) .
C49 P2 Cu3 111.58(8) .
Cu4 P2 Cu3 114.14(3) .
C1 N1 C2 109.8(2) .
C1 N1 C4 127.4(2) .
C2 N1 C4 122.8(2) .
C1 N2 C3 110.1(2) .
C1 N2 C13 126.0(2) .
C3 N2 C13 123.5(2) .
C28 N3 C29 110.0(2) .
C28 N3 C31 127.7(2) .
C29 N3 C31 122.2(2) .
C28 N4 C30 110.7(2) .
C28 N4 C40 127.0(2) .
C30 N4 C40 122.2(2) .
N2 C1 N1 105.9(2) .
N2 C1 P1 128.26(19) .
N1 C1 P1 125.63(19) .
C3 C2 N1 107.1(2) .
C3 C2 H2 126.5 .
N1 C2 H2 126.5 .
C2 C3 N2 107.1(2) .
C2 C3 H3 126.5 .
N2 C3 H3 126.5 .
C5 C4 C9 122.9(2) .
C5 C4 N1 119.0(2) .
C9 C4 N1 117.9(2) .
C6 C5 C4 117.0(2) .
C6 C5 C10 121.5(3) .
C4 C5 C10 121.5(2) .
C5 C6 C7 121.8(3) .
C5 C6 H6 119.1 .
C7 C6 H6 119.1 .
C8 C7 C6 118.8(3) .
C8 C7 C11 120.4(3) .
C6 C7 C11 120.8(3) .
C9 C8 C7 121.4(3) .
C9 C8 H8 119.3 .
C7 C8 H8 119.3 .
C8 C9 C4 118.0(3) .
C8 C9 C12 120.7(3) .
C4 C9 C12 121.4(2) .
C5 C10 H10A 109.5 .
C5 C10 H10B 109.5 .
H10A C10 H10B 109.5 .
C5 C10 H10C 109.5 .
H10A C10 H10C 109.5 .
H10B C10 H10C 109.5 .
C7 C11 H11A 109.5 .
C7 C11 H11B 109.5 .
H11A C11 H11B 109.5 .
C7 C11 H11C 109.5 .
H11A C11 H11C 109.5 .
H11B C11 H11C 109.5 .
C9 C12 H12A 109.5 .
C9 C12 H12B 109.5 .
H12A C12 H12B 109.5 .
C9 C12 H12C 109.5 .
H12A C12 H12C 109.5 .
H12B C12 H12C 109.5 .
C14 C13 C18 123.3(3) .
C14 C13 N2 117.8(2) .
C18 C13 N2 118.8(3) .
C15 C14 C13 117.6(3) .
C15 C14 C19 120.6(3) .
C13 C14 C19 121.6(3) .
C16 C15 C14 121.2(3) .
C16 C15 H15 119.4 .
C14 C15 H15 119.4 .
C17 C16 C15 119.2(3) .
C17 C16 C20 121.4(3) .
C15 C16 C20 119.3(3) .
C16 C17 C18 122.4(3) .
C16 C17 H17 118.8 .
C18 C17 H17 118.8 .
C13 C18 C17 116.2(3) .
C13 C18 C21 122.1(3) .
C17 C18 C21 121.7(3) .
C14 C19 H19A 109.5 .
C14 C19 H19B 109.5 .
H19A C19 H19B 109.5 .
C14 C19 H19C 109.5 .
H19A C19 H19C 109.5 .
H19B C19 H19C 109.5 .
C16 C20 H20A 109.5 .
C16 C20 H20B 109.5 .
H20A C20 H20B 109.5 .
C16 C20 H20C 109.5 .
H20A C20 H20C 109.5 .
H20B C20 H20C 109.5 .
C18 C21 H21A 109.5 .
C18 C21 H21B 109.5 .
H21A C21 H21B 109.5 .
C18 C21 H21C 109.5 .
H21A C21 H21C 109.5 .
H21B C21 H21C 109.5 .
C27 C22 C23 118.5(2) .
C27 C22 P1 120.6(2) .
C23 C22 P1 120.48(19) .
C24 C23 C22 120.0(3) .
C24 C23 H23 120.0 .
C22 C23 H23 120.0 .
C25 C24 C23 120.8(3) .
C25 C24 H24 119.6 .
C23 C24 H24 119.6 .
C26 C25 C24 119.5(3) .
C26 C25 H25 120.3 .
C24 C25 H25 120.3 .
C25 C26 C27 120.3(3) .
C25 C26 H26 119.9 .
C27 C26 H26 119.9 .
C26 C27 C22 120.9(3) .
C26 C27 H27 119.5 .
C22 C27 H27 119.5 .
N4 C28 N3 105.1(2) .
N4 C28 P2 124.93(18) .
N3 C28 P2 129.61(18) .
C30 C29 N3 107.3(2) .
C30 C29 H29 126.3 .
N3 C29 H29 126.3 .
C29 C30 N4 106.8(2) .
C29 C30 H30 126.6 .
N4 C30 H30 126.6 .
C36 C31 C32 123.6(2) .
C36 C31 N3 118.6(2) .
C32 C31 N3 117.8(2) .
C33 C32 C31 117.1(2) .
C33 C32 C37 120.9(2) .
C31 C32 C37 122.0(2) .
C32 C33 C34 121.8(3) .
C32 C33 H33 119.1 .
C34 C33 H33 119.1 .
C33 C34 C35 119.1(2) .
C33 C34 C38 120.7(3) .
C35 C34 C38 120.2(3) .
C36 C35 C34 121.3(2) .
C36 C35 H35 119.3 .
C34 C35 H35 119.3 .
C31 C36 C35 117.1(2) .
C31 C36 C39 122.9(2) .
C35 C36 C39 119.9(2) .
C32 C37 H37A 109.5 .
C32 C37 H37B 109.5 .
H37A C37 H37B 109.5 .
C32 C37 H37C 109.5 .
H37A C37 H37C 109.5 .
H37B C37 H37C 109.5 .
C34 C38 H38A 109.5 .
C34 C38 H38B 109.5 .
H38A C38 H38B 109.5 .
C34 C38 H38C 109.5 .
H38A C38 H38C 109.5 .
H38B C38 H38C 109.5 .
C36 C39 H39A 109.5 .
C36 C39 H39B 109.5 .
H39A C39 H39B 109.5 .
C36 C39 H39C 109.5 .
H39A C39 H39C 109.5 .
H39B C39 H39C 109.5 .
C45 C40 C41 124.4(2) .
C45 C40 N4 117.7(2) .
C41 C40 N4 117.7(2) .
C42 C41 C40 116.4(2) .
C42 C41 C46 122.1(2) .
C40 C41 C46 121.6(2) .
C43 C42 C41 121.7(3) .
C43 C42 H42 119.1 .
C41 C42 H42 119.1 .
C42 C43 C44 119.0(2) .
C42 C43 C47 121.2(3) .
C44 C43 C47 119.8(3) .
C43 C44 C45 122.1(3) .
C43 C44 H44 119.0 .
C45 C44 H44 119.0 .
C40 C45 C44 116.3(2) .
C40 C45 C48 122.9(2) .
C44 C45 C48 120.8(2) .
C41 C46 H46A 109.5 .
C41 C46 H46B 109.5 .
H46A C46 H46B 109.5 .
C41 C46 H46C 109.5 .
H46A C46 H46C 109.5 .
H46B C46 H46C 109.5 .
C43 C47 H47A 109.5 .
C43 C47 H47B 109.5 .
H47A C47 H47B 109.5 .
C43 C47 H47C 109.5 .
H47A C47 H47C 109.5 .
H47B C47 H47C 109.5 .
C45 C48 H48A 109.5 .
C45 C48 H48B 109.5 .
H48A C48 H48B 109.5 .
C45 C48 H48C 109.5 .
H48A C48 H48C 109.5 .
H48B C48 H48C 109.5 .
C54 C49 C50 118.8(2) .
C54 C49 P2 119.66(19) .
C50 C49 P2 121.18(19) .
C51 C50 C49 120.4(2) .
C51 C50 H50 119.8 .
C49 C50 H50 119.8 .
C52 C51 C50 120.3(3) .
C52 C51 H51 119.8 .
C50 C51 H51 119.8 .
C53 C52 C51 119.8(3) .
C53 C52 H52 120.1 .
C51 C52 H52 120.1 .
C52 C53 C54 120.5(3) .
C52 C53 H53 119.8 .
C54 C53 H53 119.8 .
C53 C54 C49 120.2(2) .
C53 C54 H54 119.9 .
C49 C54 H54 119.9 .
Cl6 C55 Cl5 112.7(2) .
Cl6 C55 H55A 109.1 .
Cl5 C55 H55A 109.1 .
Cl6 C55 H55B 109.1 .
Cl5 C55 H55B 109.1 .
H55A C55 H55B 107.8 .

loop_
_geom_bond_atom_site_label_1
_geom_bond_atom_site_label_2
_geom_bond_distance
_geom_bond_site_symmetry_2
Cu1 Cl1 2.1272(7) .
Cu1 P1 2.1828(7) .
Cu2 P1 2.2110(7) .
Cu2 Cl3 2.3105(7) .
Cu2 Cl2 2.3232(7) .
Cu3 P2 2.2052(7) .
Cu3 Cl2 2.3018(7) .
Cu3 Cl3 2.3933(7) .
Cu4 P2 2.1932(7) .
Cu4 Cl4 2.2949(7) .
Cu4 Cl4 2.3375(7) 3_677
Cl4 Cu4 2.3375(7) 3_677
P1 C1 1.837(3) .
P1 C22 1.844(3) .
P2 C28 1.837(2) .
P2 C49 1.843(2) .
N1 C1 1.357(3) .
N1 C2 1.388(3) .
N1 C4 1.444(3) .
N2 C1 1.349(3) .
N2 C3 1.386(3) .
N2 C13 1.441(3) .
N3 C28 1.360(3) .
N3 C29 1.386(3) .
N3 C31 1.449(3) .
N4 C28 1.352(3) .
N4 C30 1.383(3) .
N4 C40 1.449(3) .
C2 C3 1.345(4) .
C2 H2 0.9500 .
C3 H3 0.9500 .
C4 C5 1.395(4) .
C4 C9 1.395(4) .
C5 C6 1.390(4) .
C5 C10 1.499(4) .
C6 C7 1.396(4) .
C6 H6 0.9500 .
C7 C8 1.392(4) .
C7 C11 1.512(4) .
C8 C9 1.382(4) .
C8 H8 0.9500 .
C9 C12 1.515(4) .
C10 H10A 0.9800 .
C10 H10B 0.9800 .
C10 H10C 0.9800 .
C11 H11A 0.9800 .
C11 H11B 0.9800 .
C11 H11C 0.9800 .
C12 H12A 0.9800 .
C12 H12B 0.9800 .
C12 H12C 0.9800 .
C13 C14 1.392(4) .
C13 C18 1.394(4) .
C14 C15 1.391(4) .
C14 C19 1.509(4) .
C15 C16 1.390(5) .
C15 H15 0.9500 .
C16 C17 1.372(5) .
C16 C20 1.509(5) .
C17 C18 1.405(4) .
C17 H17 0.9500 .
C18 C21 1.505(4) .
C19 H19A 0.9800 .
C19 H19B 0.9800 .
C19 H19C 0.9800 .
C20 H20A 0.9800 .
C20 H20B 0.9800 .
C20 H20C 0.9800 .
C21 H21A 0.9800 .
C21 H21B 0.9800 .
C21 H21C 0.9800 .
C22 C27 1.399(4) .
C22 C23 1.397(4) .
C23 C24 1.396(4) .
C23 H23 0.9500 .
C24 C25 1.385(4) .
C24 H24 0.9500 .
C25 C26 1.380(4) .
C25 H25 0.9500 .
C26 C27 1.390(4) .
C26 H26 0.9500 .
C27 H27 0.9500 .
C29 C30 1.340(4) .
C29 H29 0.9500 .
C30 H30 0.9500 .
C31 C36 1.392(4) .
C31 C32 1.397(4) .
C32 C33 1.391(4) .
C32 C37 1.516(4) .
C33 C34 1.390(4) .
C33 H33 0.9500 .
C34 C35 1.397(4) .
C34 C38 1.509(4) .
C35 C36 1.397(4) .
C35 H35 0.9500 .
C36 C39 1.505(4) .
C37 H37A 0.9800 .
C37 H37B 0.9800 .
C37 H37C 0.9800 .
C38 H38A 0.9800 .
C38 H38B 0.9800 .
C38 H38C 0.9800 .
C39 H39A 0.9800 .
C39 H39B 0.9800 .
C39 H39C 0.9800 .
C40 C45 1.386(4) .
C40 C41 1.401(4) .
C41 C42 1.392(4) .
C41 C46 1.500(4) .
C42 C43 1.389(4) .
C42 H42 0.9500 .
C43 C44 1.391(4) .
C43 C47 1.510(4) .
C44 C45 1.393(4) .
C44 H44 0.9500 .
C45 C48 1.503(4) .
C46 H46A 0.9800 .
C46 H46B 0.9800 .
C46 H46C 0.9800 .
C47 H47A 0.9800 .
C47 H47B 0.9800 .
C47 H47C 0.9800 .
C48 H48A 0.9800 .
C48 H48B 0.9800 .
C48 H48C 0.9800 .
C49 C54 1.401(3) .
C49 C50 1.402(3) .
C50 C51 1.394(4) .
C50 H50 0.9500 .
C51 C52 1.390(4) .
C51 H51 0.9500 .
C52 C53 1.384(4) .
C52 H52 0.9500 .
C53 C54 1.396(4) .
C53 H53 0.9500 .
C54 H54 0.9500 .
Cl5 C55 1.768(4) .
Cl6 C55 1.754(4) .
C55 H55A 0.9900 .
C55 H55B 0.9900 .
